data_4336203
loop_
_publ_author_name
'Jonathan A. Kitchen'
'Juan Olgu\'in'
'Rafal Kulmaczewski'
'Nicholas G. White'
'Victoria A. Milway'
'Guy N. L. Jameson'
'Jeffery L. Tallon'
'Sally Brooker'

_publ_section_title
;
 Effect of N4-Substituent Choice on Spin Crossover in Dinuclear Iron(II)
 Complexes of Bis-Terdentate 1,2,4-Triazole-Based Ligands
;
_journal_name_full 'Inorganic Chemistry'
_journal_page_first 11185
_journal_page_last 11199
_journal_paper_doi 10.1021/ic4014416
_journal_volume 52
_journal_year 2013
_chemical_formula_sum 'C8 H14 Cl3 N3'
_chemical_formula_weight 258.57
_chemical_name_systematic
; 
 ? 
;
_space_group_IT_number 2
_symmetry_cell_setting triclinic
_symmetry_space_group_name_Hall '-P 1'
_symmetry_space_group_name_H-M 'P -1'
_atom_sites_solution_hydrogens geom
_atom_sites_solution_primary direct
_atom_sites_solution_secondary difmap
_audit_creation_method SHELXL-97
_cell_angle_alpha 102.168(3)
_cell_angle_beta 90.296(3)
_cell_angle_gamma 112.040(3)
_cell_formula_units_Z 2
_cell_length_a 7.1010(6)
_cell_length_b 7.7425(6)
_cell_length_c 12.3313(10)
_cell_measurement_reflns_used 4096
_cell_measurement_temperature 93(2)
_cell_measurement_theta_max 26.4515
_cell_measurement_theta_min 2.916
_cell_volume 611.64(9)
_computing_structure_refinement 'SHELXL-97 (Sheldrick, 1997)'
_computing_structure_solution 'SHELXS-97 (Sheldrick, 1990)'
_diffrn_ambient_temperature 93(2)
_diffrn_measured_fraction_theta_full 0.962
_diffrn_measured_fraction_theta_max 0.962
_diffrn_measurement_device_type 'Bruker Kappa Apex II area detector'
_diffrn_measurement_method '\f and \w scans'
_diffrn_radiation_monochromator graphite
_diffrn_radiation_source 'fine-focus sealed tube'
_diffrn_radiation_type MoK\a
_diffrn_radiation_wavelength 0.71073
_diffrn_reflns_av_R_equivalents 0.0214
_diffrn_reflns_av_sigmaI/netI 0.0245
_diffrn_reflns_limit_h_max 8
_diffrn_reflns_limit_h_min -8
_diffrn_reflns_limit_k_max 9
_diffrn_reflns_limit_k_min -9
_diffrn_reflns_limit_l_max 15
_diffrn_reflns_limit_l_min -9
_diffrn_reflns_number 5905
_diffrn_reflns_theta_full 26.45
_diffrn_reflns_theta_max 26.45
_diffrn_reflns_theta_min 3.34
_exptl_absorpt_coefficient_mu 0.717
_exptl_absorpt_correction_T_max 0.8939
_exptl_absorpt_correction_T_min 0.7505
_exptl_absorpt_correction_type multi-scan
_exptl_absorpt_process_details 'SCALE(Bruker, 2004)'
_exptl_crystal_colour colourless
_exptl_crystal_density_diffrn 1.404
_exptl_crystal_description block
_exptl_crystal_F_000 268
_exptl_crystal_size_max 0.30
_exptl_crystal_size_mid 0.20
_exptl_crystal_size_min 0.16
_refine_diff_density_max 0.392
_refine_diff_density_min -0.483
_refine_diff_density_rms 0.052
_refine_ls_extinction_method none
_refine_ls_goodness_of_fit_ref 1.117
_refine_ls_hydrogen_treatment mixed
_refine_ls_matrix_type full
_refine_ls_number_parameters 133
_refine_ls_number_reflns 2432
_refine_ls_number_restraints 0
_refine_ls_restrained_S_all 1.117
_refine_ls_R_factor_all 0.0320
_refine_ls_R_factor_gt 0.0300
_refine_ls_shift/su_max 0.001
_refine_ls_shift/su_mean 0.000
_refine_ls_structure_factor_coef Fsqd
_refine_ls_weighting_details 'calc w=1/[\s^2^(Fo^2^)+(0.0306P)^2^+0.4094P] where P=(Fo^2^+2Fc^2^)/3'
_refine_ls_weighting_scheme calc
_refine_ls_wR_factor_gt 0.0758
_refine_ls_wR_factor_ref 0.0774
_reflns_number_gt 2303
_reflns_number_total 2432
_reflns_threshold_expression >2sigma(I)
_cod_data_source_file ic4014416_si_002_4.cif
_cod_data_source_block jak521
_cod_database_code 4336203

loop_
_symmetry_equiv_pos_as_xyz
'x, y, z'
'-x, -y, -z'

loop_
_atom_site_label
_atom_site_type_symbol
_atom_site_fract_x
_atom_site_fract_y
_atom_site_fract_z
_atom_site_U_iso_or_equiv
_atom_site_adp_type
_atom_site_occupancy
_atom_site_symmetry_multiplicity
_atom_site_calc_flag
_atom_site_refinement_flags
Cl1 Cl 0.45385(7) 0.24234(7) 0.35756(4) 0.02581(13) Uani 1 1 d .
Cl2 Cl 0.92673(8) 1.05073(6) 0.23950(4) 0.03178(14) Uani 1 1 d .
N1 N 0.4754(2) 0.6112(2) 0.11780(12) 0.0179(3) Uani 1 1 d .
H1X H 0.395(4) 0.667(4) 0.091(2) 0.048(7) Uiso 1 1 d .
N2 N 0.3893(2) 0.4345(2) 0.14029(12) 0.0185(3) Uani 1 1 d .
N3 N 0.7226(2) 0.56231(19) 0.18639(11) 0.0141(3) Uani 1 1 d .
C1 C 0.5213(3) 0.2296(2) 0.21679(14) 0.0198(4) Uani 1 1 d .
H1A H 0.6517 0.2109 0.2111 0.024 Uiso 1 1 calc R
H1B H 0.4147 0.1185 0.1664 0.024 Uiso 1 1 calc R
C2 C 0.5426(3) 0.4074(2) 0.18192(14) 0.0157(3) Uani 1 1 d .
C3 C 0.6739(3) 0.6874(2) 0.14351(14) 0.0159(3) Uani 1 1 d .
C4 C 0.8108(3) 0.8681(2) 0.11666(16) 0.0213(4) Uani 1 1 d .
H4A H 0.7316 0.9121 0.0704 0.026 Uiso 1 1 calc R
H4B H 0.9185 0.8445 0.0727 0.026 Uiso 1 1 calc R
C5 C 0.9301(2) 0.5832(2) 0.22374(14) 0.0154(3) Uani 1 1 d .
H5A H 1.0303 0.7026 0.2082 0.018 Uiso 1 1 calc R
H5B H 0.9591 0.4749 0.1796 0.018 Uiso 1 1 calc R
C6 C 0.9602(3) 0.5889(2) 0.34743(14) 0.0175(3) Uani 1 1 d .
H6 H 0.8738 0.4605 0.3603 0.021 Uiso 1 1 calc R
C7 C 1.1829(3) 0.6243(3) 0.37394(16) 0.0270(4) Uani 1 1 d .
H7A H 1.2153 0.5219 0.3271 0.032 Uiso 1 1 calc R
H7B H 1.2066 0.6260 0.4526 0.032 Uiso 1 1 calc R
H7C H 1.2702 0.7477 0.3592 0.032 Uiso 1 1 calc R
C8 C 0.9004(3) 0.7384(3) 0.42265(16) 0.0291(4) Uani 1 1 d .
H8A H 0.9161 0.7308 0.5003 0.035 Uiso 1 1 calc R
H8B H 0.7580 0.7149 0.4021 0.035 Uiso 1 1 calc R
H8C H 0.9887 0.8661 0.4142 0.035 Uiso 1 1 calc R
Cl3 Cl 0.24167(6) 0.79404(6) 0.01925(3) 0.01681(11) Uani 1 1 d .

loop_
_atom_site_aniso_label
_atom_site_aniso_U_11
_atom_site_aniso_U_22
_atom_site_aniso_U_33
_atom_site_aniso_U_23
_atom_site_aniso_U_13
_atom_site_aniso_U_12
Cl1 0.0236(2) 0.0320(3) 0.0212(2) 0.01338(19) 0.00341(17) 0.0062(2)
Cl2 0.0337(3) 0.0171(2) 0.0399(3) 0.00458(19) -0.0132(2) 0.0059(2)
N1 0.0188(7) 0.0196(7) 0.0183(7) 0.0062(6) 0.0011(6) 0.0098(6)
N2 0.0201(8) 0.0187(7) 0.0172(7) 0.0059(6) 0.0020(6) 0.0071(6)
N3 0.0156(7) 0.0134(7) 0.0134(6) 0.0028(5) 0.0007(5) 0.0057(6)
C1 0.0233(9) 0.0168(8) 0.0180(8) 0.0056(7) 0.0012(7) 0.0054(7)
C2 0.0170(8) 0.0155(8) 0.0130(7) 0.0022(6) 0.0021(6) 0.0051(7)
C3 0.0195(8) 0.0164(8) 0.0138(8) 0.0025(6) 0.0016(6) 0.0096(7)
C4 0.0227(9) 0.0179(9) 0.0256(9) 0.0084(7) 0.0021(7) 0.0085(7)
C5 0.0142(8) 0.0162(8) 0.0164(8) 0.0042(6) 0.0004(6) 0.0063(7)
C6 0.0189(9) 0.0172(8) 0.0161(8) 0.0044(7) 0.0011(6) 0.0062(7)
C7 0.0229(10) 0.0363(11) 0.0223(9) 0.0098(8) -0.0028(7) 0.0103(9)
C8 0.0409(12) 0.0304(10) 0.0186(9) 0.0002(8) 0.0010(8) 0.0194(9)
Cl3 0.0185(2) 0.0164(2) 0.0174(2) 0.00544(15) 0.00112(15) 0.00798(16)

loop_
_atom_type_symbol
_atom_type_description
_atom_type_scat_dispersion_real
_atom_type_scat_dispersion_imag
_atom_type_scat_source
C C 0.0033 0.0016 'International Tables Vol C Tables 4.2.6.8 and 6.1.1.4'
H H 0.0000 0.0000 'International Tables Vol C Tables 4.2.6.8 and 6.1.1.4'
N N 0.0061 0.0033 'International Tables Vol C Tables 4.2.6.8 and 6.1.1.4'
Cl Cl 0.1484 0.1585 'International Tables Vol C Tables 4.2.6.8 and 6.1.1.4'

loop_
_geom_angle_atom_site_label_1
_geom_angle_atom_site_label_2
_geom_angle_atom_site_label_3
_geom_angle
C3 N1 N2 111.83(15)
C3 N1 H1X 127.3(17)
N2 N1 H1X 120.8(17)
C2 N2 N1 104.17(14)
C3 N3 C2 105.91(14)
C3 N3 C5 126.50(14)
C2 N3 C5 127.49(14)
C2 C1 Cl1 110.65(12)
C2 C1 H1A 109.5
Cl1 C1 H1A 109.5
C2 C1 H1B 109.5
Cl1 C1 H1B 109.5
H1A C1 H1B 108.1
N2 C2 N3 111.13(15)
N2 C2 C1 123.29(15)
N3 C2 C1 125.56(15)
N1 C3 N3 106.95(15)
N1 C3 C4 123.85(16)
N3 C3 C4 128.90(16)
C3 C4 Cl2 111.68(13)
C3 C4 H4A 109.3
Cl2 C4 H4A 109.3
C3 C4 H4B 109.3
Cl2 C4 H4B 109.3
H4A C4 H4B 107.9
N3 C5 C6 113.95(13)
N3 C5 H5A 108.8
C6 C5 H5A 108.8
N3 C5 H5B 108.8
C6 C5 H5B 108.8
H5A C5 H5B 107.7
C8 C6 C7 111.19(16)
C8 C6 C5 113.17(14)
C7 C6 C5 107.43(14)
C8 C6 H6 108.3
C7 C6 H6 108.3
C5 C6 H6 108.3
C6 C7 H7A 109.5
C6 C7 H7B 109.5
H7A C7 H7B 109.5
C6 C7 H7C 109.5
H7A C7 H7C 109.5
H7B C7 H7C 109.5
C6 C8 H8A 109.5
C6 C8 H8B 109.5
H8A C8 H8B 109.5
C6 C8 H8C 109.5
H8A C8 H8C 109.5
H8B C8 H8C 109.5

loop_
_geom_bond_atom_site_label_1
_geom_bond_atom_site_label_2
_geom_bond_distance
Cl1 C1 1.7956(18)
Cl2 C4 1.7840(19)
N1 C3 1.315(2)
N1 N2 1.362(2)
N1 H1X 0.93(3)
N2 C2 1.305(2)
N3 C3 1.342(2)
N3 C2 1.377(2)
N3 C5 1.480(2)
C1 C2 1.482(2)
C1 H1A 0.9900
C1 H1B 0.9900
C3 C4 1.480(2)
C4 H4A 0.9900
C4 H4B 0.9900
C5 C6 1.528(2)
C5 H5A 0.9900
C5 H5B 0.9900
C6 C8 1.516(2)
C6 C7 1.522(2)
C6 H6 1.0000
C7 H7A 0.9800
C7 H7B 0.9800
C7 H7C 0.9800
C8 H8A 0.9800
C8 H8B 0.9800
C8 H8C 0.9800

loop_
_geom_hbond_atom_site_label_D
_geom_hbond_atom_site_label_H
_geom_hbond_atom_site_label_A
_geom_hbond_distance_DH
_geom_hbond_distance_HA
_geom_hbond_distance_DA
_geom_hbond_angle_DHA
N1 H1X Cl3 0.93(3) 2.02(3) 2.9502(15) 173(2)

loop_
_geom_torsion_atom_site_label_1
_geom_torsion_atom_site_label_2
_geom_torsion_atom_site_label_3
_geom_torsion_atom_site_label_4
_geom_torsion
C3 N1 N2 C2 0.78(19)
N1 N2 C2 N3 0.10(18)
N1 N2 C2 C1 -178.66(15)
C3 N3 C2 N2 -0.89(18)
C5 N3 C2 N2 -177.30(14)
C3 N3 C2 C1 177.83(16)
C5 N3 C2 C1 1.4(3)
Cl1 C1 C2 N2 -86.10(18)
Cl1 C1 C2 N3 95.32(18)
N2 N1 C3 N3 -1.35(19)
N2 N1 C3 C4 172.87(15)
C2 N3 C3 N1 1.32(18)
C5 N3 C3 N1 177.78(14)
C2 N3 C3 C4 -172.50(17)
C5 N3 C3 C4 4.0(3)
N1 C3 C4 Cl2 115.08(17)
N3 C3 C4 Cl2 -72.0(2)
C3 N3 C5 C6 118.41(17)
C2 N3 C5 C6 -65.9(2)
N3 C5 C6 C8 -53.1(2)
N3 C5 C6 C7 -176.22(14)
